data_1519325
loop_
_publ_author_name
'Light, Mark E.'
'Hursthouse, Michael B.'
'Taylor, P. G.'
'Pourny, M.'
'Bassindale, A. R.'

_publ_section_title
;
 Tetra-n-butylammonium octaphenyloctasilasesquioxane fluoride clathrate
;
_journal_name_full 'Crystal Structure Report Archive'
_journal_page_first 128
_journal_year 2001
_chemical_formula_sum 'C64 H76 F N O12 Si8'
_chemical_formula_weight 1294.98
_space_group_IT_number 15
_symmetry_cell_setting monoclinic
_symmetry_space_group_name_Hall '-C 2yc'
_symmetry_space_group_name_H-M 'C 1 2/c 1'
_atom_sites_solution_hydrogens geom
_atom_sites_solution_primary direct
_atom_sites_solution_secondary difmap
_cell_angle_alpha 90.00
_cell_angle_beta 108.1550(12)
_cell_angle_gamma 90.00
_cell_formula_units_Z 4
_cell_length_a 23.8267(4)
_cell_length_b 12.9976(3)
_cell_length_c 22.1794(5)
_cell_measurement_reflns_used 13914
_cell_measurement_temperature 120(2)
_cell_measurement_theta_max 27.48
_cell_measurement_theta_min 2.91
_cell_volume 6526.8(2)
_computing_cell_refinement 'DENZO (Otwinowski & Minor, 1997) & COLLECT (Hooft, 1998)'
_computing_data_collection 'COLLECT (Hooft, 1998)'
_computing_data_reduction 'DENZO (Otwinowski & Minor, 1997) & COLLECT (Hooft, 1998)'
_computing_structure_refinement 'SHELXL-97 (Sheldrick, 1997)'
_computing_structure_solution 'SHELXS-97 (Sheldrick, 1990)'
_diffrn_ambient_temperature 120(2)
_diffrn_detector_area_resol_mean 9.091
_diffrn_measured_fraction_theta_full 0.991
_diffrn_measured_fraction_theta_max 0.991
_diffrn_measurement_device_type 'Bruker-Nonius KappaCCD'
_diffrn_measurement_method '\F & \w scans'
_diffrn_radiation_monochromator graphite
_diffrn_radiation_source 'Bruker-Nonius FR591 rotating anode'
_diffrn_radiation_type MoK\a
_diffrn_radiation_wavelength 0.71073
_diffrn_reflns_av_R_equivalents 0.0555
_diffrn_reflns_av_sigmaI/netI 0.0502
_diffrn_reflns_limit_h_max 28
_diffrn_reflns_limit_h_min -28
_diffrn_reflns_limit_k_max 15
_diffrn_reflns_limit_k_min -15
_diffrn_reflns_limit_l_max 26
_diffrn_reflns_limit_l_min -25
_diffrn_reflns_number 16965
_diffrn_reflns_theta_full 25.03
_diffrn_reflns_theta_max 25.03
_diffrn_reflns_theta_min 3.01
_exptl_absorpt_coefficient_mu 0.228
_exptl_absorpt_correction_T_max 0.9775
_exptl_absorpt_correction_T_min 0.9347
_exptl_absorpt_correction_type multi-scan
_exptl_absorpt_process_details 'SORTAV (Blessing, 1997)'
_exptl_crystal_colour colourless
_exptl_crystal_density_diffrn 1.318
_exptl_crystal_density_method 'not measured'
_exptl_crystal_description prism
_exptl_crystal_F_000 2736
_exptl_crystal_size_max 0.30
_exptl_crystal_size_mid 0.20
_exptl_crystal_size_min 0.10
_refine_diff_density_max 0.503
_refine_diff_density_min -0.387
_refine_diff_density_rms 0.072
_refine_ls_extinction_method none
_refine_ls_goodness_of_fit_ref 1.032
_refine_ls_hydrogen_treatment constr
_refine_ls_matrix_type full
_refine_ls_number_parameters 389
_refine_ls_number_reflns 5719
_refine_ls_number_restraints 0
_refine_ls_restrained_S_all 1.032
_refine_ls_R_factor_all 0.0560
_refine_ls_R_factor_gt 0.0397
_refine_ls_shift/su_max 0.013
_refine_ls_shift/su_mean 0.001
_refine_ls_structure_factor_coef Fsqd
_refine_ls_weighting_details 'calc w=1/[\s^2^(Fo^2^)+(0.0532P)^2^+8.1613P] where P=(Fo^2^+2Fc^2^)/3'
_refine_ls_weighting_scheme calc
_refine_ls_wR_factor_gt 0.1050
_refine_ls_wR_factor_ref 0.1134
_reflns_number_gt 4545
_reflns_number_total 5719
_reflns_threshold_expression >2sigma(I)
_cod_data_source_file eCrystal-128.cif
_cod_data_source_block 01src394
_cod_depositor_comments
;
Citation :
Light, Mark E. and Hursthouse, Michael B. and Taylor, P. G. and 
Pourny, M. and Bassindale, A. R. (2001) 
University of Southampton, Crystal Structure Report Archive. 
(doi:10.5258/ecrystals/128)

More at:
http://ecrystals.chem.soton.ac.uk/128/

The following automatic conversions were performed:

'_symmetry_cell_setting' value 'Monoclinic' changed to 'monoclinic'
according to the built-in table from CIF Core dictionary named
'cif_core.dic' version 2.4.1 from 2010-06-29.

Automatic conversion script
Id: cif_fix_values 3105 2015-03-04 15:46:00Z robertas 
;
_cod_original_sg_symbol_H-M C2/c
_cod_database_code 1519325

loop_
_symmetry_equiv_pos_as_xyz
'x, y, z'
'-x, y, -z+1/2'
'x+1/2, y+1/2, z'
'-x+1/2, y+1/2, -z+1/2'
'-x, -y, -z'
'x, -y, z-1/2'
'-x+1/2, -y+1/2, -z'
'x+1/2, -y+1/2, z-1/2'

loop_
_atom_site_label
_atom_site_type_symbol
_atom_site_fract_x
_atom_site_fract_y
_atom_site_fract_z
_atom_site_U_iso_or_equiv
_atom_site_adp_type
_atom_site_occupancy
_atom_site_symmetry_multiplicity
_atom_site_calc_flag
_atom_site_refinement_flags
_atom_site_disorder_assembly
_atom_site_disorder_group
C1 C 0.11968(9) 0.68926(16) 0.40198(9) 0.0157(5) Uani 1 1 d . . .
C2 C 0.09916(10) 0.60525(17) 0.42811(10) 0.0196(5) Uani 1 1 d . . .
H2 H 0.0578 0.5954 0.4186 0.024 Uiso 1 1 calc R . .
C3 C 0.13763(10) 0.53546(18) 0.46777(11) 0.0247(5) Uani 1 1 d . . .
H3 H 0.1225 0.4787 0.4848 0.030 Uiso 1 1 calc R . .
C4 C 0.19818(10) 0.54893(18) 0.48249(11) 0.0246(5) Uani 1 1 d . . .
H4 H 0.2246 0.5010 0.5091 0.030 Uiso 1 1 calc R . .
C5 C 0.21971(10) 0.63253(19) 0.45813(11) 0.0264(5) Uani 1 1 d . . .
H5 H 0.2611 0.6427 0.4685 0.032 Uiso 1 1 calc R . .
C6 C 0.18105(10) 0.70159(18) 0.41856(11) 0.0228(5) Uani 1 1 d . . .
H6 H 0.1966 0.7588 0.4022 0.027 Uiso 1 1 calc R . .
C7 C 0.11414(9) 0.69110(16) 0.17049(9) 0.0159(5) Uani 1 1 d . . .
C8 C 0.09414(10) 0.60160(17) 0.13606(10) 0.0202(5) Uani 1 1 d . . .
H8 H 0.0530 0.5870 0.1226 0.024 Uiso 1 1 calc R . .
C9 C 0.13227(11) 0.53303(19) 0.12079(11) 0.0276(6) Uani 1 1 d . . .
H9 H 0.1174 0.4721 0.0977 0.033 Uiso 1 1 calc R . .
C10 C 0.19215(11) 0.5544(2) 0.13961(12) 0.0323(6) Uani 1 1 d . . .
H10 H 0.2188 0.5075 0.1300 0.039 Uiso 1 1 calc R . .
C11 C 0.21308(11) 0.6437(2) 0.17236(13) 0.0366(7) Uani 1 1 d . . .
H11 H 0.2540 0.6593 0.1843 0.044 Uiso 1 1 calc R . .
C12 C 0.17470(10) 0.71087(19) 0.18792(12) 0.0278(6) Uani 1 1 d . . .
H12 H 0.1899 0.7717 0.2110 0.033 Uiso 1 1 calc R . .
C13 C 0.10846(9) 1.09462(16) 0.16332(10) 0.0162(5) Uani 1 1 d . . .
C14 C 0.10017(10) 1.08565(18) 0.09814(11) 0.0241(5) Uani 1 1 d . . .
H14 H 0.0759 1.0319 0.0750 0.029 Uiso 1 1 calc R . .
C15 C 0.12629(11) 1.15269(19) 0.06651(11) 0.0285(6) Uani 1 1 d . . .
H15 H 0.1196 1.1448 0.0222 0.034 Uiso 1 1 calc R . .
C16 C 0.16209(11) 1.23115(18) 0.09928(12) 0.0288(6) Uani 1 1 d . . .
H16 H 0.1799 1.2778 0.0777 0.035 Uiso 1 1 calc R . .
C17 C 0.17177(11) 1.24107(19) 0.16379(12) 0.0306(6) Uani 1 1 d . . .
H17 H 0.1967 1.2942 0.1869 0.037 Uiso 1 1 calc R . .
C18 C 0.14502(10) 1.17346(18) 0.19490(11) 0.0235(5) Uani 1 1 d . . .
H18 H 0.1520 1.1815 0.2392 0.028 Uiso 1 1 calc R . .
C19 C -0.11477(9) 1.09344(16) 0.09489(10) 0.0169(5) Uani 1 1 d . . .
C20 C -0.11023(11) 1.08145(19) 0.03379(11) 0.0262(5) Uani 1 1 d . . .
H20 H -0.0875 1.0260 0.0259 0.031 Uiso 1 1 calc R . .
C21 C -0.13774(12) 1.1476(2) -0.01534(11) 0.0319(6) Uani 1 1 d . . .
H21 H -0.1345 1.1367 -0.0565 0.038 Uiso 1 1 calc R . .
C22 C -0.17007(11) 1.2300(2) -0.00429(12) 0.0339(6) Uani 1 1 d . . .
H22 H -0.1882 1.2769 -0.0375 0.041 Uiso 1 1 calc R . .
C23 C -0.17574(11) 1.2435(2) 0.05557(12) 0.0316(6) Uani 1 1 d . . .
H23 H -0.1982 1.2995 0.0633 0.038 Uiso 1 1 calc R . .
C24 C -0.14878(10) 1.17543(18) 0.10408(11) 0.0229(5) Uani 1 1 d . . .
H24 H -0.1536 1.1850 0.1446 0.027 Uiso 1 1 calc R . .
O1 O 0.08664(6) 0.89174(11) 0.36329(7) 0.0174(3) Uani 1 1 d . . .
O2 O 0.08278(6) 0.74582(11) 0.27559(7) 0.0173(3) Uani 1 1 d . . .
O3 O -0.00227(6) 0.74340(11) 0.16173(7) 0.0167(3) Uani 1 1 d . . .
O4 O 0.08192(6) 0.89244(11) 0.18862(7) 0.0175(3) Uani 1 1 d . . .
O5 O 0.08684(6) 1.03969(11) 0.27658(7) 0.0174(3) Uani 1 1 d . . .
O6 O -0.00230(6) 1.03908(11) 0.16577(7) 0.0172(3) Uani 1 1 d . . .
Si1 Si 0.06928(2) 0.77397(4) 0.34093(3) 0.01379(15) Uani 1 1 d . . .
Si2 Si 0.06538(3) 0.77478(4) 0.20078(3) 0.01365(15) Uani 1 1 d . . .
Si3 Si 0.06619(3) 1.01002(4) 0.20149(3) 0.01387(15) Uani 1 1 d . . .
Si4 Si -0.06995(3) 1.00948(4) 0.15989(3) 0.01402(15) Uani 1 1 d . . .
C25 C -0.00150(10) 0.31857(17) 0.19477(10) 0.0183(5) Uani 1 1 d . . .
H25A H 0.0342 0.2746 0.2077 0.022 Uiso 1 1 calc R . .
H25B H -0.0362 0.2728 0.1869 0.022 Uiso 1 1 calc R . .
C26 C -0.00424(14) 0.37059(19) 0.13338(11) 0.0368(7) Uani 1 1 d . . .
H26A H -0.0409 0.4117 0.1185 0.044 Uiso 1 1 calc R . .
H26B H 0.0297 0.4182 0.1407 0.044 Uiso 1 1 calc R . .
C27 C -0.00294(12) 0.29507(19) 0.08362(11) 0.0290(6) Uani 1 1 d . . .
H27A H -0.0369 0.2478 0.0771 0.035 Uiso 1 1 calc R . .
H27B H 0.0335 0.2535 0.0996 0.035 Uiso 1 1 calc R . .
C28 C -0.00501(13) 0.3392(2) 0.02027(11) 0.0358(6) Uani 1 1 d . . .
H28A H -0.0034 0.2832 -0.0087 0.054 Uiso 1 1 calc R . .
H28B H 0.0288 0.3852 0.0256 0.054 Uiso 1 1 calc R . .
H28C H -0.0418 0.3779 0.0027 0.054 Uiso 1 1 calc R . .
C29 C 0.05376(9) 0.46026(16) 0.26672(10) 0.0184(5) Uani 1 1 d . . .
H29A H 0.0496 0.5074 0.2305 0.022 Uiso 1 1 calc R . .
H29B H 0.0531 0.5029 0.3035 0.022 Uiso 1 1 calc R . .
C30 C 0.11360(11) 0.40886(18) 0.28255(14) 0.0322(6) Uani 1 1 d . . .
H30A H 0.1179 0.3587 0.3173 0.039 Uiso 1 1 calc R . .
H30B H 0.1165 0.3709 0.2449 0.039 Uiso 1 1 calc R . .
C31 C 0.16266(10) 0.48678(18) 0.30252(11) 0.0238(5) Uani 1 1 d . . .
H31A H 0.1592 0.5243 0.3401 0.029 Uiso 1 1 calc R . .
H31B H 0.1573 0.5375 0.2679 0.029 Uiso 1 1 calc R . .
C32 C 0.22432(11) 0.4421(2) 0.31859(14) 0.0395(7) Uani 1 1 d . . .
H32A H 0.2534 0.4978 0.3310 0.059 Uiso 1 1 calc R . .
H32B H 0.2287 0.4064 0.2814 0.059 Uiso 1 1 calc R . .
H32C H 0.2307 0.3934 0.3538 0.059 Uiso 1 1 calc R . .
N1 N 0.0000 0.38953(18) 0.2500 0.0164(6) Uani 1 2 d S . .
F1 F 0.0000 0.89216(13) 0.2500 0.0195(4) Uani 1 2 d S . .

loop_
_atom_site_aniso_label
_atom_site_aniso_U_11
_atom_site_aniso_U_22
_atom_site_aniso_U_33
_atom_site_aniso_U_23
_atom_site_aniso_U_13
_atom_site_aniso_U_12
C1 0.0183(11) 0.0169(11) 0.0124(10) -0.0023(9) 0.0056(9) 0.0013(9)
C2 0.0183(12) 0.0229(12) 0.0193(12) 0.0005(10) 0.0084(10) 0.0002(9)
C3 0.0285(14) 0.0241(13) 0.0244(13) 0.0068(10) 0.0127(11) 0.0010(11)
C4 0.0280(13) 0.0251(13) 0.0184(12) 0.0043(10) 0.0037(10) 0.0082(10)
C5 0.0171(12) 0.0324(14) 0.0270(13) 0.0013(11) 0.0029(10) 0.0002(10)
C6 0.0217(12) 0.0223(12) 0.0231(12) 0.0038(10) 0.0051(10) -0.0024(10)
C7 0.0181(11) 0.0192(11) 0.0115(10) 0.0035(9) 0.0061(9) 0.0020(9)
C8 0.0208(12) 0.0238(12) 0.0167(12) -0.0002(10) 0.0068(10) 0.0017(10)
C9 0.0367(15) 0.0229(13) 0.0244(13) -0.0031(10) 0.0114(11) 0.0050(11)
C10 0.0331(15) 0.0407(16) 0.0280(14) 0.0010(12) 0.0165(12) 0.0182(12)
C11 0.0182(13) 0.0564(18) 0.0374(15) -0.0090(14) 0.0118(11) 0.0033(12)
C12 0.0207(13) 0.0346(14) 0.0299(14) -0.0104(11) 0.0106(11) -0.0039(11)
C13 0.0148(11) 0.0152(11) 0.0210(12) 0.0019(9) 0.0090(9) 0.0038(9)
C14 0.0266(13) 0.0240(13) 0.0250(13) -0.0043(10) 0.0130(10) -0.0041(10)
C15 0.0366(15) 0.0316(14) 0.0251(13) 0.0016(11) 0.0210(12) 0.0002(12)
C16 0.0305(14) 0.0249(13) 0.0398(15) 0.0063(11) 0.0235(12) -0.0019(11)
C17 0.0292(14) 0.0276(14) 0.0367(15) -0.0019(12) 0.0127(12) -0.0105(11)
C18 0.0223(12) 0.0286(13) 0.0209(12) -0.0008(10) 0.0087(10) -0.0023(10)
C19 0.0150(11) 0.0173(11) 0.0177(11) -0.0013(9) 0.0039(9) -0.0029(9)
C20 0.0322(14) 0.0245(13) 0.0205(13) 0.0001(10) 0.0064(11) 0.0050(11)
C21 0.0394(16) 0.0380(15) 0.0155(12) 0.0015(11) 0.0044(11) -0.0005(12)
C22 0.0352(15) 0.0319(15) 0.0275(14) 0.0130(12) -0.0007(12) 0.0044(12)
C23 0.0295(14) 0.0287(14) 0.0349(15) 0.0059(12) 0.0074(12) 0.0117(11)
C24 0.0212(12) 0.0246(13) 0.0229(12) 0.0030(10) 0.0069(10) 0.0032(10)
O1 0.0188(8) 0.0157(8) 0.0175(8) -0.0002(6) 0.0054(6) 0.0004(6)
O2 0.0194(8) 0.0182(8) 0.0153(8) 0.0021(6) 0.0068(6) 0.0032(6)
O3 0.0147(8) 0.0188(8) 0.0176(8) -0.0029(6) 0.0063(6) 0.0004(6)
O4 0.0196(8) 0.0163(8) 0.0189(8) 0.0001(6) 0.0094(7) -0.0003(6)
O5 0.0173(8) 0.0193(8) 0.0159(8) -0.0014(6) 0.0056(6) -0.0038(6)
O6 0.0153(8) 0.0179(8) 0.0188(8) 0.0037(6) 0.0060(6) 0.0000(6)
Si1 0.0145(3) 0.0141(3) 0.0136(3) 0.0004(2) 0.0056(2) 0.0002(2)
Si2 0.0141(3) 0.0145(3) 0.0135(3) 0.0000(2) 0.0060(2) 0.0003(2)
Si3 0.0140(3) 0.0147(3) 0.0142(3) 0.0006(2) 0.0062(2) -0.0008(2)
Si4 0.0146(3) 0.0146(3) 0.0133(3) 0.0003(2) 0.0051(3) 0.0006(2)
C25 0.0199(12) 0.0163(11) 0.0193(11) -0.0026(9) 0.0071(9) -0.0001(9)
C26 0.071(2) 0.0217(13) 0.0229(14) -0.0002(11) 0.0227(14) 0.0022(13)
C27 0.0446(16) 0.0245(13) 0.0215(13) -0.0009(10) 0.0156(12) 0.0001(11)
C28 0.0506(18) 0.0373(16) 0.0229(13) 0.0011(12) 0.0166(12) 0.0038(13)
C29 0.0194(12) 0.0153(11) 0.0215(12) -0.0019(9) 0.0078(9) -0.0026(9)
C30 0.0212(13) 0.0228(13) 0.0509(17) -0.0001(12) 0.0087(12) 0.0004(10)
C31 0.0204(13) 0.0255(13) 0.0252(13) 0.0001(10) 0.0068(10) -0.0010(10)
C32 0.0231(14) 0.0406(16) 0.0536(18) -0.0019(14) 0.0100(13) 0.0017(12)
N1 0.0190(14) 0.0137(13) 0.0174(13) 0.000 0.0069(11) 0.000
F1 0.0216(10) 0.0200(9) 0.0183(9) 0.000 0.0081(8) 0.000

loop_
_atom_type_symbol
_atom_type_description
_atom_type_scat_dispersion_real
_atom_type_scat_dispersion_imag
_atom_type_scat_source
C C 0.0033 0.0016 'International Tables Vol C Tables 4.2.6.8 and 6.1.1.4'
H H 0.0000 0.0000 'International Tables Vol C Tables 4.2.6.8 and 6.1.1.4'
O O 0.0106 0.0060 'International Tables Vol C Tables 4.2.6.8 and 6.1.1.4'
Si Si 0.0817 0.0704 'International Tables Vol C Tables 4.2.6.8 and 6.1.1.4'
F F 0.0171 0.0103 'International Tables Vol C Tables 4.2.6.8 and 6.1.1.4'
N N 0.0061 0.0033 'International Tables Vol C Tables 4.2.6.8 and 6.1.1.4'

loop_
_geom_angle_atom_site_label_1
_geom_angle_atom_site_label_2
_geom_angle_atom_site_label_3
_geom_angle
_geom_angle_site_symmetry_1
_geom_angle_site_symmetry_3
C2 C1 C6 116.9(2) . .
C2 C1 Si1 122.32(17) . .
C6 C1 Si1 120.42(16) . .
C3 C2 C1 121.8(2) . .
C4 C3 C2 119.9(2) . .
C5 C4 C3 119.5(2) . .
C4 C5 C6 120.2(2) . .
C5 C6 C1 121.7(2) . .
C8 C7 C12 117.0(2) . .
C8 C7 Si2 122.72(17) . .
C12 C7 Si2 119.96(17) . .
C9 C8 C7 122.2(2) . .
C10 C9 C8 119.3(2) . .
C11 C10 C9 119.8(2) . .
C10 C11 C12 120.3(2) . .
C11 C12 C7 121.4(2) . .
C18 C13 C14 116.6(2) . .
C18 C13 Si3 123.41(17) . .
C14 C13 Si3 119.81(16) . .
C15 C14 C13 122.0(2) . .
C14 C15 C16 120.0(2) . .
C17 C16 C15 119.3(2) . .
C16 C17 C18 120.1(2) . .
C13 C18 C17 122.0(2) . .
C24 C19 C20 116.8(2) . .
C24 C19 Si4 123.81(17) . .
C20 C19 Si4 119.10(17) . .
C21 C20 C19 122.2(2) . .
C22 C21 C20 119.7(2) . .
C21 C22 C23 119.5(2) . .
C24 C23 C22 120.2(2) . .
C23 C24 C19 121.7(2) . .
Si1 O1 Si4 141.11(10) . 2
Si1 O2 Si2 143.36(10) . .
Si2 O3 Si1 139.11(10) . 2
Si3 O4 Si2 141.11(10) . .
Si3 O5 Si4 138.56(10) . 2
Si3 O6 Si4 143.88(10) . .
O2 Si1 O1 112.55(8) . .
O2 Si1 O3 112.21(8) . 2
O1 Si1 O3 113.27(8) . 2
O2 Si1 C1 104.69(8) . .
O1 Si1 C1 106.86(9) . .
O3 Si1 C1 106.54(9) 2 .
O4 Si2 O2 112.98(8) . .
O4 Si2 O3 113.55(8) . .
O2 Si2 O3 112.40(8) . .
O4 Si2 C7 106.22(9) . .
O2 Si2 C7 104.11(8) . .
O3 Si2 C7 106.71(9) . .
O4 Si3 O6 112.75(8) . .
O4 Si3 O5 113.00(8) . .
O6 Si3 O5 112.45(8) . .
O4 Si3 C13 106.81(9) . .
O6 Si3 C13 104.18(9) . .
O5 Si3 C13 106.91(9) . .
O6 Si4 O1 112.84(8) . 2
O6 Si4 O5 112.36(8) . 2
O1 Si4 O5 113.50(8) 2 2
O6 Si4 C19 103.86(9) . .
O1 Si4 C19 106.44(9) 2 .
O5 Si4 C19 107.00(9) 2 .
C26 C25 N1 116.05(18) . .
C27 C26 C25 111.8(2) . .
C26 C27 C28 116.1(2) . .
C30 C29 N1 116.70(18) . .
C31 C30 C29 111.12(19) . .
C30 C31 C32 114.8(2) . .
C29 N1 C29 105.9(2) . 2
C29 N1 C25 111.56(12) . .
C29 N1 C25 111.19(12) 2 .
C29 N1 C25 111.19(12) . 2
C29 N1 C25 111.56(12) 2 2
C25 N1 C25 105.6(2) . 2

loop_
_geom_bond_atom_site_label_1
_geom_bond_atom_site_label_2
_geom_bond_distance
_geom_bond_site_symmetry_2
C1 C2 1.394(3) .
C1 C6 1.402(3) .
C1 Si1 1.864(2) .
C2 C3 1.391(3) .
C3 C4 1.388(3) .
C4 C5 1.381(3) .
C5 C6 1.386(3) .
C7 C8 1.392(3) .
C7 C12 1.396(3) .
C7 Si2 1.863(2) .
C8 C9 1.388(3) .
C9 C10 1.384(4) .
C10 C11 1.378(4) .
C11 C12 1.383(3) .
C13 C18 1.385(3) .
C13 C14 1.402(3) .
C13 Si3 1.863(2) .
C14 C15 1.382(3) .
C15 C16 1.382(3) .
C16 C17 1.383(3) .
C17 C18 1.389(3) .
C19 C24 1.392(3) .
C19 C20 1.402(3) .
C19 Si4 1.858(2) .
C20 C21 1.383(3) .
C21 C22 1.384(4) .
C22 C23 1.387(4) .
C23 C24 1.386(3) .
O1 Si1 1.6224(15) .
O1 Si4 1.6240(15) 2
O2 Si1 1.6213(15) .
O2 Si2 1.6241(15) .
O3 Si2 1.6264(15) .
O3 Si1 1.6284(15) 2
O4 Si3 1.6198(15) .
O4 Si2 1.6227(15) .
O5 Si3 1.6291(15) .
O5 Si4 1.6295(15) 2
O6 Si3 1.6211(15) .
O6 Si4 1.6222(15) .
Si1 O3 1.6284(15) 2
Si4 O1 1.6240(15) 2
Si4 O5 1.6295(15) 2
C25 C26 1.503(3) .
C25 N1 1.525(2) .
C26 C27 1.484(3) .
C27 C28 1.504(3) .
C29 C30 1.513(3) .
C29 N1 1.526(2) .
C30 C31 1.505(3) .
C31 C32 1.515(3) .
N1 C29 1.526(2) 2
N1 C25 1.525(2) 2
